data_7036482
loop_
_publ_author_name
'Sinha, Woormileela'
'Ravotto, Luca'
'Ceroni, Paola'
'Kar, Sanjib'

_publ_section_title
;
 NIR-emissive iridium(iii) corrole complexes as efficient singlet oxygen
 sensitizers.
;
_journal_issue 40
_journal_name_full 'Dalton transactions (Cambridge, England : 2003)'
_journal_page_first 17767
_journal_page_last 17773
_journal_paper_doi 10.1039/c5dt03041b
_journal_volume 44
_journal_year 2015
_chemical_formula_moiety 'C52 H37 Ir1 N8 O4'
_chemical_formula_sum 'C52 H37 Ir N8 O4'
_chemical_formula_weight 1030.14
_chemical_name_systematic
;
 ?
;
_chemical_properties_physical Photo-sensitive
_space_group_IT_number 14
_symmetry_cell_setting monoclinic
_symmetry_space_group_name_Hall '-P 2ybc'
_symmetry_space_group_name_H-M 'P 1 21/c 1'
_atom_sites_solution_hydrogens geom
_atom_sites_solution_primary direct
_atom_sites_solution_secondary difmap
_audit_creation_method SHELXL-97
_audit_update_record
;
2015-07-10 deposited with the CCDC.
2015-09-09 downloaded from the CCDC.
;
_cell_angle_alpha 90.00
_cell_angle_beta 100.929(4)
_cell_angle_gamma 90.00
_cell_formula_units_Z 4
_cell_length_a 9.7267(7)
_cell_length_b 21.9839(17)
_cell_length_c 20.4249(14)
_cell_measurement_reflns_used 8887
_cell_measurement_temperature 100
_cell_measurement_theta_max 25.17
_cell_measurement_theta_min 2.23
_cell_volume 4288.3(5)
_computing_cell_refinement 'Bruker SAINT'
_computing_data_collection 'Bruker APEX2'
_computing_data_reduction 'Bruker SAINT'
_computing_molecular_graphics 'Bruker SHELXTL'
_computing_publication_material 'Bruker SHELXTL'
_computing_structure_refinement 'SHELXL-97 (Sheldrick, 2008)'
_computing_structure_solution 'SHELXS-97 (Sheldrick, 2008)'
_diffrn_ambient_temperature 100
_diffrn_measured_fraction_theta_full 0.994
_diffrn_measured_fraction_theta_max 0.994
_diffrn_measurement_device_type 'Bruker APEX-II CCD'
_diffrn_measurement_method '\f and \w scans'
_diffrn_radiation_monochromator graphite
_diffrn_radiation_source 'fine-focus sealed tube'
_diffrn_radiation_type MoK\a
_diffrn_radiation_wavelength 0.71073
_diffrn_reflns_av_R_equivalents 0.1101
_diffrn_reflns_av_sigmaI/netI 0.0861
_diffrn_reflns_limit_h_max 11
_diffrn_reflns_limit_h_min -11
_diffrn_reflns_limit_k_max 26
_diffrn_reflns_limit_k_min -26
_diffrn_reflns_limit_l_max 24
_diffrn_reflns_limit_l_min -24
_diffrn_reflns_number 42875
_diffrn_reflns_theta_full 25.44
_diffrn_reflns_theta_max 25.44
_diffrn_reflns_theta_min 1.37
_exptl_absorpt_coefficient_mu 3.172
_exptl_absorpt_correction_T_max 0.7452
_exptl_absorpt_correction_T_min 0.5251
_exptl_absorpt_correction_type multi-scan
_exptl_absorpt_process_details '(SADABS; Bruker, 2007)'
_exptl_crystal_colour purple
_exptl_crystal_density_diffrn 1.596
_exptl_crystal_density_method 'not measured'
_exptl_crystal_description needle-type
_exptl_crystal_F_000 2055.45
_exptl_crystal_preparation Luminescent
_exptl_crystal_recrystallization_method 'Re-crystallisation from solvent: DCM/Hexane'
_exptl_crystal_size_max 0.2
_exptl_crystal_size_mid 0.1
_exptl_crystal_size_min 0.03
_refine_diff_density_max 2.598
_refine_diff_density_min -2.063
_refine_diff_density_rms 0.203
_refine_ls_extinction_method none
_refine_ls_goodness_of_fit_ref 1.019
_refine_ls_hydrogen_treatment mixed
_refine_ls_matrix_type full
_refine_ls_number_parameters 580
_refine_ls_number_reflns 7883
_refine_ls_number_restraints 12
_refine_ls_restrained_S_all 1.018
_refine_ls_R_factor_all 0.0963
_refine_ls_R_factor_gt 0.0639
_refine_ls_shift/su_max 0.001
_refine_ls_shift/su_mean 0.000
_refine_ls_structure_factor_coef Fsqd
_refine_ls_weighting_details 'calc w=1/[\s^2^(Fo^2^)+(0.1269P)^2^+0.0000P] where P=(Fo^2^+2Fc^2^)/3'
_refine_ls_weighting_scheme calc
_refine_ls_wR_factor_gt 0.1737
_refine_ls_wR_factor_ref 0.1933
_reflns_number_gt 5663
_reflns_number_total 7883
_reflns_threshold_expression >2\s(I)
_cod_data_source_file c5dt03041b2.cif
_cod_data_source_block skar_irw2c
_cod_depositor_comments 'Adding full bibliography for 7036482--7036483.cif.'
_cod_original_sg_symbol_H-M 'P 21/c'
_cod_original_formula_sum 'C52 H37 Ir1 N8 O4'
_cod_database_code 7036482

loop_
_symmetry_equiv_pos_as_xyz
'x, y, z'
'-x, y+1/2, -z+1/2'
'-x, -y, -z'
'x, -y-1/2, z-1/2'

loop_
_atom_site_label
_atom_site_type_symbol
_atom_site_fract_x
_atom_site_fract_y
_atom_site_fract_z
_atom_site_U_iso_or_equiv
_atom_site_adp_type
_atom_site_occupancy
_atom_site_symmetry_multiplicity
_atom_site_calc_flag
_atom_site_refinement_flags
C41 C 0.1313(11) 0.5948(5) 0.4562(5) 0.029(2) Uani 1 1 d .
H41 H 0.2238 0.5906 0.4780 0.034 Uiso 1 1 calc R
C38 C -0.1466(12) 0.6039(5) 0.3902(5) 0.037(3) Uani 1 1 d .
H38 H -0.2386 0.6065 0.3673 0.045 Uiso 1 1 calc R
O4 O 1.4607(8) 0.9091(4) 0.0747(4) 0.041(2) Uani 1 1 d .
Ir1 Ir 0.44710(4) 0.743261(15) 0.309387(19) 0.02063(16) Uani 1 1 d .
N7 N 0.5743(9) 0.7400(3) 0.4033(4) 0.0228(19) Uani 1 1 d .
N8 N 0.3215(9) 0.7434(3) 0.2151(4) 0.0203(18) Uani 1 1 d .
N2 N 0.5031(8) 0.8288(3) 0.2992(4) 0.0204(18) Uani 1 1 d .
N3 N 0.2874(8) 0.7638(3) 0.3532(4) 0.0182(17) Uani 1 1 d .
C4 C 0.6937(9) 0.7422(4) 0.2396(5) 0.018(2) Uani 1 1 d .
N4 N 0.4116(9) 0.6562(4) 0.3145(4) 0.0244(19) Uani 1 1 d .
C14 C 0.2005(10) 0.7218(4) 0.3735(4) 0.019(2) Uani 1 1 d .
O1 O 0.4381(9) 0.8996(4) 0.4936(4) 0.046(2) Uani 1 1 d .
N1 N 0.5980(8) 0.7127(4) 0.2672(4) 0.0204(18) Uani 1 1 d .
C47 C 0.6954(11) 0.7699(5) 0.4162(6) 0.031(2) Uani 1 1 d .
H47 H 0.7224 0.7918 0.3818 0.037 Uiso 1 1 calc R
C9 C 0.4461(10) 0.8771(4) 0.3277(5) 0.021(2) Uani 1 1 d .
O3 O 0.0372(8) 1.0572(3) 0.3613(4) 0.040(2) Uani 1 1 d .
C16 C 0.3132(11) 0.6238(5) 0.3392(5) 0.027(2) Uani 1 1 d .
C45 C 0.7412(13) 0.7372(5) 0.5290(6) 0.040(2) Uani 1 1 d U
H45 H 0.7958 0.7374 0.5716 0.048 Uiso 1 1 calc R
C48 C 0.2082(10) 0.7060(5) 0.2022(5) 0.025(2) Uani 1 1 d .
H48 H 0.1830 0.6834 0.2366 0.030 Uiso 1 1 calc R
C2 C 0.7061(10) 0.6404(5) 0.2185(5) 0.026(2) Uani 1 1 d .
H2 H 0.7325 0.6030 0.2036 0.031 Uiso 1 1 calc R
C13 C 0.1113(11) 0.7546(4) 0.4089(5) 0.026(2) Uani 1 1 d .
H13 H 0.0400 0.7381 0.4279 0.031 Uiso 1 1 calc R
C28 C 0.1909(11) 0.9699(4) 0.3605(5) 0.026(2) Uani 1 1 d .
H28 H 0.1597 0.9641 0.3150 0.031 Uiso 1 1 calc R
C5 C 0.7019(11) 0.8075(4) 0.2425(5) 0.025(2) Uani 1 1 d .
C1 C 0.6002(10) 0.6505(4) 0.2573(5) 0.026(2) Uani 1 1 d .
C19 C 0.4970(10) 0.6176(4) 0.2863(5) 0.023(2) Uani 1 1 d .
C25 C 0.7987(10) 0.8859(4) 0.1711(5) 0.023(2) Uani 1 1 d .
H25 H 0.7077 0.8974 0.1524 0.028 Uiso 1 1 calc R
C36 C 0.1023(11) 0.6226(4) 0.3952(5) 0.028(2) Uani 1 1 d .
C22 C 1.0684(11) 0.8491(5) 0.2235(5) 0.029(2) Uani 1 1 d .
H22 H 1.1597 0.8371 0.2410 0.035 Uiso 1 1 calc R
C35 C -0.0318(12) 1.0404(5) 0.2953(6) 0.043(3) Uani 1 1 d .
H35A H -0.1001 1.0708 0.2781 0.065 Uiso 1 1 calc R
H35B H -0.0775 1.0019 0.2968 0.065 Uiso 1 1 calc R
H35C H 0.0360 1.0374 0.2668 0.065 Uiso 1 1 calc R
C27 C 0.2899(10) 0.9296(4) 0.3949(5) 0.023(2) Uani 1 1 d .
C11 C 0.2615(11) 0.8201(5) 0.3746(5) 0.027(2) Uani 1 1 d .
C29 C 0.1376(11) 1.0178(5) 0.3909(6) 0.035(3) Uani 1 1 d .
C21 C 0.9578(11) 0.8189(5) 0.2413(5) 0.028(2) Uani 1 1 d .
H21 H 0.9749 0.7856 0.2699 0.033 Uiso 1 1 calc R
C43 C 0.5383(11) 0.7071(4) 0.4522(5) 0.028(2) Uani 1 1 d .
H43 H 0.4553 0.6850 0.4433 0.034 Uiso 1 1 calc R
C6 C 0.6139(11) 0.8472(4) 0.2714(5) 0.025(2) Uani 1 1 d .
O2 O 0.1274(9) 1.0730(3) 0.4891(4) 0.045(2) Uani 1 1 d .
C50 C 0.1650(13) 0.7355(6) 0.0870(6) 0.042(3) Uani 1 1 d U
H50 H 0.1129 0.7327 0.0439 0.051 Uiso 1 1 calc R
C49 C 0.1305(12) 0.7013(5) 0.1386(6) 0.038(3) Uani 1 1 d .
H49 H 0.0542 0.6751 0.1302 0.045 Uiso 1 1 calc R
C23 C 1.0437(11) 0.8984(5) 0.1786(5) 0.029(2) Uani 1 1 d .
C52 C 0.3546(11) 0.7768(5) 0.1644(5) 0.030(2) Uani 1 1 d .
H52 H 0.4319 0.8025 0.1734 0.036 Uiso 1 1 calc R
C8 C 0.5239(11) 0.9306(4) 0.3158(5) 0.025(2) Uani 1 1 d .
H8 H 0.5087 0.9702 0.3288 0.031 Uiso 1 1 calc R
C3 C 0.7623(11) 0.6967(5) 0.2073(5) 0.027(2) Uani 1 1 d .
H3 H 0.8325 0.7036 0.1830 0.032 Uiso 1 1 calc R
C15 C 0.2110(11) 0.6566(5) 0.3672(5) 0.025(2) Uani 1 1 d .
C24 C 0.9070(11) 0.9164(5) 0.1532(5) 0.031(2) Uani 1 1 d .
H24 H 0.8899 0.9492 0.1241 0.037 Uiso 1 1 calc R
C12 C 0.1484(11) 0.8135(5) 0.4099(5) 0.028(2) Uani 1 1 d .
H12 H 0.1074 0.8448 0.4302 0.034 Uiso 1 1 calc R
C7 C 0.6270(10) 0.9111(4) 0.2806(5) 0.025(2) Uani 1 1 d .
H7 H 0.6925 0.9359 0.2658 0.030 Uiso 1 1 calc R
C37 C -0.0361(12) 0.6266(5) 0.3615(6) 0.037(3) Uani 1 1 d .
H37 H -0.0558 0.6445 0.3195 0.044 Uiso 1 1 calc R
C46 C 0.7824(12) 0.7703(5) 0.4774(6) 0.037(3) Uani 1 1 d .
H46 H 0.8661 0.7919 0.4845 0.045 Uiso 1 1 calc R
C18 C 0.4521(10) 0.5580(5) 0.2973(5) 0.026(2) Uani 1 1 d .
H18 H 0.4908 0.5222 0.2845 0.031 Uiso 1 1 calc R
C33 C 0.4784(14) 0.9022(6) 0.5658(6) 0.046(3) Uani 1 1 d .
H33A H 0.5482 0.8718 0.5807 0.069 Uiso 1 1 calc R
H33B H 0.3978 0.8948 0.5855 0.069 Uiso 1 1 calc R
H33C H 0.5159 0.9417 0.5789 0.069 Uiso 1 1 calc R
C20 C 0.8188(11) 0.8372(5) 0.2172(5) 0.026(2) Uani 1 1 d .
N5 N 1.2539(10) 0.9573(4) 0.1495(5) 0.037(2) Uani 1 1 d .
C31 C 0.2876(12) 0.9872(5) 0.4958(6) 0.038(3) Uani 1 1 d .
H31 H 0.3192 0.9931 0.5413 0.046 Uiso 1 1 calc R
C10 C 0.3361(11) 0.8734(4) 0.3632(5) 0.024(2) Uani 1 1 d .
C32 C 0.3415(11) 0.9396(5) 0.4638(5) 0.030(2) Uani 1 1 d .
C51 C 0.2804(13) 0.7742(6) 0.1018(6) 0.045(3) Uani 1 1 d .
H51 H 0.3059 0.7982 0.0685 0.054 Uiso 1 1 calc R
C44 C 0.6194(12) 0.7046(5) 0.5156(6) 0.040(2) Uani 1 1 d .
H44 H 0.5915 0.6811 0.5486 0.048 Uiso 1 1 calc R
C17 C 0.3424(11) 0.5619(5) 0.3296(5) 0.028(2) Uani 1 1 d .
H17 H 0.2943 0.5291 0.3432 0.033 Uiso 1 1 calc R
C34 C 0.1619(14) 1.0763(6) 0.5615(6) 0.054(4) Uani 1 1 d .
H34A H 0.1142 1.1102 0.5766 0.081 Uiso 1 1 calc R
H34B H 0.2612 1.0814 0.5755 0.081 Uiso 1 1 calc R
H34C H 0.1332 1.0394 0.5802 0.081 Uiso 1 1 calc R
C26 C 1.1627(11) 0.9313(5) 0.1628(5) 0.030(2) Uani 1 1 d .
C30 C 0.1875(11) 1.0261(5) 0.4611(5) 0.030(2) Uani 1 1 d .
C40 C 0.0240(11) 0.5727(5) 0.4858(5) 0.031(2) Uani 1 1 d .
H40 H 0.0444 0.5546 0.5276 0.037 Uiso 1 1 calc R
N6 N -0.3224(10) 0.5393(4) 0.5063(5) 0.041(2) Uani 1 1 d .
C42 C -0.2298(12) 0.5552(5) 0.4819(5) 0.031(2) Uani 1 1 d .
C39 C -0.1167(11) 0.5779(5) 0.4519(6) 0.031(3) Uani 1 1 d .

loop_
_atom_site_aniso_label
_atom_site_aniso_U_11
_atom_site_aniso_U_22
_atom_site_aniso_U_33
_atom_site_aniso_U_23
_atom_site_aniso_U_13
_atom_site_aniso_U_12
C41 0.030(6) 0.037(6) 0.014(6) 0.001(4) -0.010(4) -0.002(4)
C38 0.031(7) 0.057(7) 0.019(6) 0.010(5) -0.008(5) -0.010(5)
O4 0.033(5) 0.053(5) 0.037(5) 0.007(4) 0.007(4) 0.005(4)
Ir1 0.0228(2) 0.0216(2) 0.0160(2) -0.00015(15) -0.00016(16) 0.00030(15)
N7 0.029(5) 0.020(4) 0.020(5) -0.005(3) 0.007(4) 0.000(3)
N8 0.027(5) 0.023(4) 0.011(4) 0.002(3) 0.002(3) 0.007(3)
N2 0.013(4) 0.027(4) 0.022(5) 0.004(3) 0.003(3) 0.003(3)
N3 0.019(4) 0.023(4) 0.010(4) -0.002(3) -0.004(3) 0.002(3)
C4 0.007(4) 0.028(5) 0.015(5) -0.006(4) -0.004(4) 0.003(4)
N4 0.025(5) 0.022(4) 0.022(5) 0.001(3) -0.006(4) 0.007(3)
C14 0.021(5) 0.031(5) 0.005(5) -0.001(4) 0.001(4) 0.001(4)
O1 0.051(5) 0.045(5) 0.032(5) -0.007(4) -0.015(4) 0.018(4)
N1 0.025(5) 0.030(4) 0.005(4) -0.004(3) 0.002(3) 0.001(3)
C47 0.021(6) 0.041(6) 0.028(6) 0.001(5) 0.000(5) -0.007(5)
C9 0.020(5) 0.022(5) 0.017(5) 0.003(4) -0.004(4) 0.003(4)
O3 0.038(5) 0.043(5) 0.031(5) -0.003(4) -0.012(4) 0.012(4)
C16 0.026(6) 0.032(6) 0.021(6) 0.004(4) 0.001(5) 0.001(4)
C45 0.043(5) 0.043(5) 0.025(5) 0.003(4) -0.016(4) -0.003(4)
C48 0.021(5) 0.035(6) 0.018(6) -0.001(4) 0.002(4) 0.004(4)
C2 0.018(5) 0.034(6) 0.024(6) 0.006(4) -0.002(4) 0.006(4)
C13 0.028(6) 0.031(6) 0.019(6) 0.006(4) 0.004(4) -0.011(4)
C28 0.037(6) 0.031(5) 0.007(5) 0.000(4) -0.002(4) -0.001(4)
C5 0.033(6) 0.030(5) 0.011(5) 0.007(4) 0.003(4) -0.001(4)
C1 0.019(5) 0.029(5) 0.022(6) -0.006(4) -0.014(4) 0.003(4)
C19 0.023(5) 0.024(5) 0.018(5) -0.007(4) -0.010(4) -0.001(4)
C25 0.023(6) 0.034(6) 0.012(5) 0.001(4) 0.001(4) 0.005(4)
C36 0.037(7) 0.025(5) 0.021(6) -0.005(4) 0.003(5) -0.001(4)
C22 0.024(6) 0.038(6) 0.022(6) -0.007(5) -0.001(5) 0.002(4)
C35 0.038(7) 0.042(7) 0.042(8) 0.006(5) -0.014(6) 0.001(5)
C27 0.021(5) 0.031(5) 0.017(5) 0.001(4) 0.005(4) 0.004(4)
C11 0.019(6) 0.036(6) 0.025(6) -0.004(5) 0.001(4) -0.002(4)
C29 0.028(6) 0.029(6) 0.042(7) -0.006(5) -0.006(5) 0.004(5)
C21 0.034(6) 0.035(6) 0.009(5) 0.001(4) -0.009(4) 0.001(5)
C43 0.036(6) 0.027(5) 0.022(6) 0.003(4) 0.005(5) -0.005(4)
C6 0.026(6) 0.028(5) 0.017(5) 0.002(4) -0.003(4) 0.006(4)
O2 0.048(5) 0.041(5) 0.038(5) -0.020(4) -0.010(4) 0.013(4)
C50 0.030(7) 0.077(9) 0.023(7) 0.002(6) 0.011(5) -0.010(6)
C49 0.033(7) 0.048(7) 0.033(7) -0.004(5) 0.005(5) -0.007(5)
C23 0.032(6) 0.034(6) 0.022(6) 0.002(4) 0.005(5) 0.001(5)
C52 0.017(5) 0.036(6) 0.036(7) 0.007(5) 0.005(5) -0.001(4)
C8 0.033(6) 0.027(5) 0.013(5) -0.001(4) -0.007(4) 0.003(4)
C3 0.032(6) 0.034(6) 0.011(5) -0.005(4) -0.003(4) 0.006(5)
C15 0.024(6) 0.036(6) 0.011(5) 0.003(4) -0.008(4) -0.010(4)
C24 0.034(6) 0.031(6) 0.023(6) 0.003(4) -0.004(5) 0.008(5)
C12 0.038(6) 0.030(6) 0.013(5) -0.004(4) -0.003(5) 0.006(5)
C7 0.026(6) 0.027(5) 0.017(6) 0.006(4) -0.008(4) 0.000(4)
C37 0.038(7) 0.047(7) 0.023(6) 0.005(5) -0.003(5) -0.015(5)
C46 0.029(6) 0.055(7) 0.025(6) -0.001(5) -0.002(5) -0.006(5)
C18 0.027(6) 0.032(5) 0.015(6) -0.002(4) -0.002(5) -0.002(4)
C33 0.055(8) 0.049(7) 0.029(7) 0.010(5) -0.004(6) 0.006(6)
C20 0.024(6) 0.036(6) 0.017(6) -0.001(4) -0.002(4) 0.001(4)
N5 0.029(6) 0.052(6) 0.030(6) 0.007(4) 0.005(4) -0.001(5)
C31 0.047(8) 0.040(6) 0.024(6) -0.008(5) -0.003(5) 0.000(5)
C10 0.029(6) 0.024(5) 0.017(6) -0.003(4) -0.004(4) -0.001(4)
C32 0.032(6) 0.029(6) 0.025(6) -0.002(4) -0.010(5) 0.003(4)
C51 0.036(7) 0.067(8) 0.027(7) 0.008(6) -0.009(5) -0.004(6)
C44 0.043(5) 0.043(5) 0.025(5) 0.003(4) -0.016(4) -0.003(4)
C17 0.031(6) 0.030(5) 0.020(6) 0.004(4) -0.002(5) -0.010(4)
C34 0.057(9) 0.063(9) 0.036(8) -0.022(6) -0.002(7) 0.019(7)
C26 0.021(6) 0.041(6) 0.023(6) 0.004(5) -0.005(5) 0.004(5)
C30 0.030(6) 0.029(6) 0.030(7) -0.007(5) 0.006(5) 0.002(4)
C40 0.033(6) 0.040(6) 0.016(6) 0.008(4) -0.004(5) 0.002(5)
N6 0.038(6) 0.037(5) 0.047(7) 0.000(5) 0.005(5) -0.004(4)
C42 0.032(7) 0.039(6) 0.020(6) 0.001(5) -0.003(5) 0.003(5)
C39 0.029(6) 0.034(6) 0.031(7) -0.001(5) 0.007(5) -0.005(5)

loop_
_atom_type_symbol
_atom_type_description
_atom_type_scat_dispersion_real
_atom_type_scat_dispersion_imag
_atom_type_scat_source
C C 0.0030 0.0020 'International Tables Vol C Tables 4.2.6.8 and 6.1.1.4'
H H 0.0000 0.0000 'International Tables Vol C Tables 4.2.6.8 and 6.1.1.4'
Ir Ir -1.4440 7.9890 'International Tables Vol C Tables 4.2.6.8 and 6.1.1.4'
N N 0.0060 0.0030 'International Tables Vol C Tables 4.2.6.8 and 6.1.1.4'
O O 0.0110 0.0060 'International Tables Vol C Tables 4.2.6.8 and 6.1.1.4'

loop_
_geom_angle_atom_site_label_1
_geom_angle_atom_site_label_2
_geom_angle_atom_site_label_3
_geom_angle
C36 C41 C40 120.7(10)
C39 C38 C37 119.2(10)
N4 Ir1 N1 80.9(3)
N4 Ir1 N3 92.1(3)
N1 Ir1 N3 173.0(3)
N4 Ir1 N2 172.9(3)
N1 Ir1 N2 92.0(3)
N3 Ir1 N2 94.9(3)
N4 Ir1 N8 88.4(3)
N1 Ir1 N8 87.2(3)
N3 Ir1 N8 92.6(3)
N2 Ir1 N8 91.5(3)
N4 Ir1 N7 89.8(3)
N1 Ir1 N7 91.7(3)
N3 Ir1 N7 88.4(3)
N2 Ir1 N7 90.2(3)
N8 Ir1 N7 178.0(3)
C43 N7 C47 118.0(9)
C43 N7 Ir1 121.0(7)
C47 N7 Ir1 120.9(7)
C52 N8 C48 118.7(9)
C52 N8 Ir1 121.7(7)
C48 N8 Ir1 119.4(6)
C6 N2 C9 111.0(8)
C6 N2 Ir1 125.3(6)
C9 N2 Ir1 123.2(7)
C11 N3 C14 110.9(8)
C11 N3 Ir1 124.2(7)
C14 N3 Ir1 124.3(6)
N1 C4 C3 106.0(8)
N1 C4 C5 120.2(8)
C3 C4 C5 133.6(9)
C16 N4 C19 110.5(8)
C16 N4 Ir1 132.6(7)
C19 N4 Ir1 116.9(7)
N3 C14 C13 106.4(8)
N3 C14 C15 125.8(9)
C13 C14 C15 127.4(9)
C32 O1 C33 117.7(9)
C4 N1 C1 112.7(8)
C4 N1 Ir1 131.0(6)
C1 N1 Ir1 115.9(7)
N7 C47 C46 123.5(10)
N2 C9 C10 125.5(9)
N2 C9 C8 107.0(9)
C10 C9 C8 127.5(9)
C29 O3 C35 115.0(8)
N4 C16 C17 106.2(9)
N4 C16 C15 118.2(9)
C17 C16 C15 135.6(10)
C44 C45 C46 118.9(11)
N8 C48 C49 120.5(9)
C3 C2 C1 107.4(9)
C12 C13 C14 108.0(9)
C29 C28 C27 122.9(9)
C6 C5 C4 126.4(9)
C6 C5 C20 115.8(9)
C4 C5 C20 117.6(9)
N1 C1 C2 105.4(9)
N1 C1 C19 113.7(9)
C2 C1 C19 140.8(9)
N4 C19 C18 105.9(9)
N4 C19 C1 112.3(8)
C18 C19 C1 141.7(9)
C24 C25 C20 122.5(9)
C41 C36 C37 119.4(10)
C41 C36 C15 122.2(9)
C37 C36 C15 117.8(9)
C21 C22 C23 119.9(10)
C28 C27 C32 118.8(9)
C28 C27 C10 122.6(9)
C32 C27 C10 118.4(9)
N3 C11 C12 106.2(9)
N3 C11 C10 124.8(9)
C12 C11 C10 129.1(9)
O3 C29 C28 126.1(10)
O3 C29 C30 116.2(9)
C28 C29 C30 117.7(10)
C22 C21 C20 121.2(10)
N7 C43 C44 122.6(10)
N2 C6 C7 107.2(8)
N2 C6 C5 124.9(9)
C7 C6 C5 127.8(10)
C30 O2 C34 115.5(9)
C49 C50 C51 117.8(11)
C50 C49 C48 120.6(11)
C24 C23 C22 119.7(10)
C24 C23 C26 121.4(10)
C22 C23 C26 118.9(10)
N8 C52 C51 122.7(10)
C7 C8 C9 106.5(9)
C2 C3 C4 108.4(10)
C16 C15 C14 126.9(9)
C16 C15 C36 119.8(9)
C14 C15 C36 113.3(9)
C25 C24 C23 119.7(10)
C13 C12 C11 108.5(9)
C8 C7 C6 108.3(9)
C36 C37 C38 120.9(10)
C47 C46 C45 118.0(11)
C17 C18 C19 108.2(9)
C21 C20 C25 116.9(9)
C21 C20 C5 120.0(9)
C25 C20 C5 123.0(9)
C32 C31 C30 121.0(10)
C9 C10 C11 126.5(9)
C9 C10 C27 119.6(9)
C11 C10 C27 113.8(9)
O1 C32 C31 124.9(10)
O1 C32 C27 115.7(9)
C31 C32 C27 119.3(10)
C52 C51 C50 119.7(12)
C45 C44 C43 119.0(11)
C18 C17 C16 109.1(9)
N5 C26 C23 178.8(12)
O2 C30 C31 124.6(10)
O2 C30 C29 115.2(9)
C31 C30 C29 120.3(9)
C41 C40 C39 119.7(9)
N6 C42 C39 177.1(12)
C38 C39 C40 120.2(10)
C38 C39 C42 119.4(10)
C40 C39 C42 120.5(10)

loop_
_geom_bond_atom_site_label_1
_geom_bond_atom_site_label_2
_geom_bond_distance
C41 C36 1.368(14)
C41 C40 1.390(15)
C38 C39 1.364(15)
C38 C37 1.410(15)
Ir1 N4 1.950(8)
Ir1 N1 1.957(8)
Ir1 N3 1.986(8)
Ir1 N2 1.979(8)
Ir1 N8 2.076(8)
Ir1 N7 2.078(9)
N7 C43 1.330(12)
N7 C47 1.332(14)
N8 C52 1.356(13)
N8 C48 1.360(13)
N2 C6 1.371(13)
N2 C9 1.376(12)
N3 C11 1.352(12)
N3 C14 1.368(13)
C4 N1 1.342(12)
C4 C3 1.432(13)
C4 C5 1.439(12)
N4 C16 1.365(13)
N4 C19 1.387(13)
C14 C13 1.426(14)
C14 C15 1.444(14)
O1 C32 1.346(12)
O1 C33 1.454(13)
N1 C1 1.384(12)
C47 C46 1.371(15)
C9 C10 1.404(14)
C9 C8 1.445(14)
O3 C29 1.358(12)
O3 C35 1.435(13)
C16 C17 1.410(14)
C16 C15 1.432(15)
C45 C44 1.367(16)
C45 C46 1.400(18)
C48 C49 1.377(14)
C2 C3 1.390(14)
C2 C1 1.432(14)
C13 C12 1.344(13)
C28 C29 1.372(14)
C28 C27 1.395(13)
C5 C6 1.425(14)
C5 C20 1.486(14)
C1 C19 1.450(15)
C19 C18 1.414(14)
C25 C24 1.356(15)
C25 C20 1.415(13)
C36 C37 1.393(15)
C36 C15 1.493(14)
C22 C21 1.371(15)
C22 C23 1.411(15)
C27 C32 1.419(14)
C27 C10 1.503(13)
C11 C12 1.433(15)
C11 C10 1.421(14)
C29 C30 1.436(15)
C21 C20 1.407(14)
C43 C44 1.385(14)
C6 C7 1.421(14)
O2 C30 1.363(12)
O2 C34 1.455(14)
C50 C49 1.386(15)
C50 C51 1.396(17)
C23 C24 1.390(14)
C23 C26 1.454(15)
C52 C51 1.346(15)
C8 C7 1.407(14)
C18 C17 1.360(14)
N5 C26 1.130(13)
C31 C32 1.389(15)
C31 C30 1.386(15)
C40 C39 1.416(14)
N6 C42 1.163(14)
C42 C39 1.446(16)

loop_
_geom_torsion_atom_site_label_1
_geom_torsion_atom_site_label_2
_geom_torsion_atom_site_label_3
_geom_torsion_atom_site_label_4
_geom_torsion
N4 Ir1 N7 C43 -41.2(8)
N1 Ir1 N7 C43 -122.1(8)
N3 Ir1 N7 C43 50.9(8)
N2 Ir1 N7 C43 145.9(8)
N8 Ir1 N7 C43 -67(9)
N4 Ir1 N7 C47 137.8(8)
N1 Ir1 N7 C47 56.9(8)
N3 Ir1 N7 C47 -130.1(8)
N2 Ir1 N7 C47 -35.1(8)
N8 Ir1 N7 C47 112(9)
N4 Ir1 N8 C52 -140.5(8)
N1 Ir1 N8 C52 -59.5(8)
N3 Ir1 N8 C52 127.5(8)
N2 Ir1 N8 C52 32.5(8)
N7 Ir1 N8 C52 -115(9)
N4 Ir1 N8 C48 34.9(7)
N1 Ir1 N8 C48 115.9(7)
N3 Ir1 N8 C48 -57.2(7)
N2 Ir1 N8 C48 -152.2(7)
N7 Ir1 N8 C48 61(9)
N4 Ir1 N2 C6 1(3)
N1 Ir1 N2 C6 -0.8(8)
N3 Ir1 N2 C6 179.3(8)
N8 Ir1 N2 C6 -88.0(8)
N7 Ir1 N2 C6 91.0(8)
N4 Ir1 N2 C9 -169(2)
N1 Ir1 N2 C9 -171.5(7)
N3 Ir1 N2 C9 8.6(8)
N8 Ir1 N2 C9 101.3(8)
N7 Ir1 N2 C9 -79.8(8)
N4 Ir1 N3 C11 170.3(8)
N1 Ir1 N3 C11 171(2)
N2 Ir1 N3 C11 -9.4(8)
N8 Ir1 N3 C11 -101.2(8)
N7 Ir1 N3 C11 80.6(8)
N4 Ir1 N3 C14 -0.7(8)
N1 Ir1 N3 C14 0(3)
N2 Ir1 N3 C14 179.5(7)
N8 Ir1 N3 C14 87.8(7)
N7 Ir1 N3 C14 -90.5(7)
N1 Ir1 N4 C16 -179.8(10)
N3 Ir1 N4 C16 0.1(9)
N2 Ir1 N4 C16 178(2)
N8 Ir1 N4 C16 -92.5(9)
N7 Ir1 N4 C16 88.4(9)
N1 Ir1 N4 C19 -2.4(7)
N3 Ir1 N4 C19 177.5(7)
N2 Ir1 N4 C19 -4(3)
N8 Ir1 N4 C19 85.0(7)
N7 Ir1 N4 C19 -94.2(7)
C11 N3 C14 C13 1.5(11)
Ir1 N3 C14 C13 173.6(6)
C11 N3 C14 C15 -171.4(9)
Ir1 N3 C14 C15 0.7(13)
C3 C4 N1 C1 1.7(11)
C5 C4 N1 C1 177.3(8)
C3 C4 N1 Ir1 -170.9(6)
C5 C4 N1 Ir1 4.7(13)
N4 Ir1 N1 C4 177.0(9)
N3 Ir1 N1 C4 176(2)
N2 Ir1 N1 C4 -3.3(9)
N8 Ir1 N1 C4 88.1(8)
N7 Ir1 N1 C4 -93.5(8)
N4 Ir1 N1 C1 4.5(6)
N3 Ir1 N1 C1 4(3)
N2 Ir1 N1 C1 -175.7(7)
N8 Ir1 N1 C1 -84.3(7)
N7 Ir1 N1 C1 94.0(7)
C43 N7 C47 C46 -2.1(16)
Ir1 N7 C47 C46 178.8(9)
C6 N2 C9 C10 -176.7(9)
Ir1 N2 C9 C10 -4.7(13)
C6 N2 C9 C8 1.6(11)
Ir1 N2 C9 C8 173.5(6)
C19 N4 C16 C17 3.3(11)
Ir1 N4 C16 C17 -179.1(7)
C19 N4 C16 C15 -176.9(9)
Ir1 N4 C16 C15 0.7(15)
C52 N8 C48 C49 1.2(14)
Ir1 N8 C48 C49 -174.3(7)
N3 C14 C13 C12 -1.2(11)
C15 C14 C13 C12 171.5(9)
N1 C4 C5 C6 -1.7(15)
C3 C4 C5 C6 172.5(10)
N1 C4 C5 C20 174.0(8)
C3 C4 C5 C20 -11.9(16)
C4 N1 C1 C2 -1.3(10)
Ir1 N1 C1 C2 172.6(6)
C4 N1 C1 C19 -179.6(8)
Ir1 N1 C1 C19 -5.8(10)
C3 C2 C1 N1 0.2(10)
C3 C2 C1 C19 177.9(12)
C16 N4 C19 C18 -2.8(11)
Ir1 N4 C19 C18 179.2(6)
C16 N4 C19 C1 177.9(8)
Ir1 N4 C19 C1 0.0(11)
N1 C1 C19 N4 3.7(12)
C2 C1 C19 N4 -173.8(12)
N1 C1 C19 C18 -175.1(12)
C2 C1 C19 C18 7(2)
C40 C41 C36 C37 -2.5(15)
C40 C41 C36 C15 168.9(10)
C29 C28 C27 C32 -2.2(16)
C29 C28 C27 C10 173.1(10)
C14 N3 C11 C12 -1.1(11)
Ir1 N3 C11 C12 -173.2(6)
C14 N3 C11 C10 178.4(9)
Ir1 N3 C11 C10 6.3(14)
C35 O3 C29 C28 10.0(17)
C35 O3 C29 C30 -167.4(10)
C27 C28 C29 O3 -177.1(10)
C27 C28 C29 C30 0.2(16)
C23 C22 C21 C20 -2.0(15)
C47 N7 C43 C44 1.9(15)
Ir1 N7 C43 C44 -179.0(8)
C9 N2 C6 C7 -1.8(11)
Ir1 N2 C6 C7 -173.6(6)
C9 N2 C6 C5 175.0(9)
Ir1 N2 C6 C5 3.2(14)
C4 C5 C6 N2 -2.4(17)
C20 C5 C6 N2 -178.1(9)
C4 C5 C6 C7 173.7(10)
C20 C5 C6 C7 -2.0(15)
C51 C50 C49 C48 0.1(19)
N8 C48 C49 C50 -1.1(16)
C21 C22 C23 C24 0.7(16)
C21 C22 C23 C26 177.3(9)
C48 N8 C52 C51 -0.3(16)
Ir1 N8 C52 C51 175.1(9)
N2 C9 C8 C7 -0.7(10)
C10 C9 C8 C7 177.5(10)
C1 C2 C3 C4 0.8(11)
N1 C4 C3 C2 -1.5(11)
C5 C4 C3 C2 -176.3(10)
N4 C16 C15 C14 -1.0(15)
C17 C16 C15 C14 178.7(11)
N4 C16 C15 C36 -179.5(9)
C17 C16 C15 C36 0.2(18)
N3 C14 C15 C16 0.3(16)
C13 C14 C15 C16 -171.1(10)
N3 C14 C15 C36 178.9(9)
C13 C14 C15 C36 7.5(14)
C41 C36 C15 C16 77.0(13)
C37 C36 C15 C16 -111.5(11)
C41 C36 C15 C14 -101.7(11)
C37 C36 C15 C14 69.8(12)
C20 C25 C24 C23 2.5(16)
C22 C23 C24 C25 -0.9(16)
C26 C23 C24 C25 -177.5(10)
C14 C13 C12 C11 0.6(12)
N3 C11 C12 C13 0.3(12)
C10 C11 C12 C13 -179.2(10)
C9 C8 C7 C6 -0.4(11)
N2 C6 C7 C8 1.3(11)
C5 C6 C7 C8 -175.4(10)
C41 C36 C37 C38 1.7(16)
C15 C36 C37 C38 -170.0(10)
C39 C38 C37 C36 0.3(17)
N7 C47 C46 C45 0.1(18)
C44 C45 C46 C47 2.1(18)
N4 C19 C18 C17 1.1(11)
C1 C19 C18 C17 180.0(12)
C22 C21 C20 C25 3.4(15)
C22 C21 C20 C5 -174.0(10)
C24 C25 C20 C21 -3.7(15)
C24 C25 C20 C5 173.6(10)
C6 C5 C20 C21 123.1(10)
C4 C5 C20 C21 -53.1(13)
C6 C5 C20 C25 -54.1(14)
C4 C5 C20 C25 129.7(10)
N2 C9 C10 C11 -1.8(16)
C8 C9 C10 C11 -179.7(10)
N2 C9 C10 C27 176.6(9)
C8 C9 C10 C27 -1.3(15)
N3 C11 C10 C9 0.9(17)
C12 C11 C10 C9 -179.7(10)
N3 C11 C10 C27 -177.6(9)
C12 C11 C10 C27 1.9(16)
C28 C27 C10 C9 86.7(13)
C32 C27 C10 C9 -98.0(12)
C28 C27 C10 C11 -94.7(12)
C32 C27 C10 C11 80.5(12)
C33 O1 C32 C31 7.0(17)
C33 O1 C32 C27 -170.8(10)
C30 C31 C32 O1 -179.7(11)
C30 C31 C32 C27 -2.0(17)
C28 C27 C32 O1 -179.1(10)
C10 C27 C32 O1 5.5(14)
C28 C27 C32 C31 3.0(16)
C10 C27 C32 C31 -172.4(10)
N8 C52 C51 C50 -0.7(19)
C49 C50 C51 C52 1(2)
C46 C45 C44 C43 -2.3(18)
N7 C43 C44 C45 0.3(17)
C19 C18 C17 C16 0.9(12)
N4 C16 C17 C18 -2.6(12)
C15 C16 C17 C18 177.7(11)
C24 C23 C26 N5 -25(69)
C22 C23 C26 N5 159(68)
C34 O2 C30 C31 -7.3(17)
C34 O2 C30 C29 171.3(10)
C32 C31 C30 O2 178.5(11)
C32 C31 C30 C29 0.0(18)
O3 C29 C30 O2 -0.2(15)
C28 C29 C30 O2 -177.8(10)
O3 C29 C30 C31 178.5(10)
C28 C29 C30 C31 0.9(16)
C36 C41 C40 C39 1.3(16)
C37 C38 C39 C40 -1.5(17)
C37 C38 C39 C42 179.3(11)
C41 C40 C39 C38 0.8(16)
C41 C40 C39 C42 179.9(10)
N6 C42 C39 C38 -70(24)
N6 C42 C39 C40 111(24)
